data_1556683
loop_
_publ_author_name
'Liebing, P.'
'Harmgarth, N.'
'Zorner, F.'
'Engelhardt, F.'
'Hilfert, L.'
'Busse, S.'
'Edelmann, F.T.'

_publ_section_title
;
 Synthesis and Structural Characterization of Two New Main Group Element
 Carboranylamidinates
;
_journal_name_full Inorganics
_journal_page_first 41
_journal_paper_doi 10.3390/inorganics7030041
_journal_volume 7
_journal_year 2019
_chemical_formula_moiety 'C9 H25 B10 Cl2 N2 Sb'
_chemical_formula_sum 'C9 H25 B10 Cl2 N2 Sb'
_chemical_formula_weight 462.06
_space_group_crystal_system monoclinic
_space_group_IT_number 15
_space_group_name_Hall '-C 2yc'
_space_group_name_H-M_alt 'C 1 2/c 1'
_atom_sites_solution_hydrogens mixed
_atom_sites_solution_primary dual
_cell_angle_alpha 90
_cell_angle_beta 103.29(4)
_cell_angle_gamma 90
_cell_formula_units_Z 8
_cell_length_a 26.796(16)
_cell_length_b 8.141(3)
_cell_length_c 18.666(8)
_cell_measurement_reflns_used 10766
_cell_measurement_temperature 100(1)
_cell_measurement_theta_max 26.372
_cell_measurement_theta_min 2.621
_cell_volume 3963(3)
_computing_cell_refinement 'STOE X-AREA'
_computing_data_collection 'STOE X-AREA'
_computing_data_reduction 'STOE X-RED'
_computing_structure_refinement 'SHELXL-2017/1 (Sheldrick, 2017)'
_computing_structure_solution 'SHELXL-2014/5 (Sheldrick, 2014)'
_diffrn_ambient_temperature 100(1)
_diffrn_detector 'image plate (34 cm diameter)'
_diffrn_detector_area_resol_mean 6.67
_diffrn_detector_type STOE
_diffrn_measured_fraction_theta_full 0.992
_diffrn_measured_fraction_theta_max 0.993
_diffrn_measurement_details ' 149 frames, detector distance = 100 mm'
_diffrn_measurement_device '2-circle goniometer'
_diffrn_measurement_device_type 'STOE IPDS 2T'
_diffrn_measurement_method 'rotation method'
_diffrn_radiation_collimation '0.5 mm diameter, monocapillary'
_diffrn_radiation_monochromator 'plane graphite'
_diffrn_radiation_polarisn_norm 0
_diffrn_radiation_type 'Mo K\a'
_diffrn_radiation_wavelength 0.71073
_diffrn_reflns_av_R_equivalents 0.0260
_diffrn_reflns_av_unetI/netI 0.0184
_diffrn_reflns_Laue_measured_fraction_full 0.992
_diffrn_reflns_Laue_measured_fraction_max 0.993
_diffrn_reflns_limit_h_max 33
_diffrn_reflns_limit_h_min -33
_diffrn_reflns_limit_k_max 9
_diffrn_reflns_limit_k_min -10
_diffrn_reflns_limit_l_max 23
_diffrn_reflns_limit_l_min -21
_diffrn_reflns_number 10766
_diffrn_reflns_point_group_measured_fraction_full 0.992
_diffrn_reflns_point_group_measured_fraction_max 0.993
_diffrn_reflns_theta_full 25.242
_diffrn_reflns_theta_max 26.372
_diffrn_reflns_theta_min 2.621
_diffrn_source 'sealed X-ray tube, 12 x 0.4 mm long-fine focus'
_diffrn_source_current 40
_diffrn_source_power 2.00
_diffrn_source_voltage 50
_exptl_absorpt_coefficient_mu 1.656
_exptl_absorpt_correction_T_max 0.7730
_exptl_absorpt_correction_T_min 0.6972
_exptl_absorpt_correction_type numerical
_exptl_absorpt_process_details 'STOE X-RED'
_exptl_crystal_colour colourless
_exptl_crystal_density_diffrn 1.549
_exptl_crystal_description block
_exptl_crystal_F_000 1824
_exptl_crystal_size_max 0.15
_exptl_crystal_size_mid 0.11
_exptl_crystal_size_min 0.08
_refine_diff_density_max 0.313
_refine_diff_density_min -0.810
_refine_diff_density_rms 0.070
_refine_ls_extinction_coef .
_refine_ls_extinction_method none
_refine_ls_goodness_of_fit_ref 1.185
_refine_ls_hydrogen_treatment mixed
_refine_ls_matrix_type full
_refine_ls_number_parameters 224
_refine_ls_number_reflns 4034
_refine_ls_number_restraints 541
_refine_ls_restrained_S_all 1.110
_refine_ls_R_factor_all 0.0284
_refine_ls_R_factor_gt 0.0255
_refine_ls_shift/su_max 0.002
_refine_ls_shift/su_mean 0.000
_refine_ls_structure_factor_coef Fsqd
_refine_ls_weighting_details 'w=1/[\s^2^(Fo^2^)+(0.0244P)^2^+8.0715P] where P=(Fo^2^+2Fc^2^)/3'
_refine_ls_weighting_scheme calc
_refine_ls_wR_factor_gt 0.0592
_refine_ls_wR_factor_ref 0.0602
_reflns_Friedel_coverage 0.000
_reflns_Friedel_fraction_full .
_reflns_Friedel_fraction_max .
_reflns_number_gt 3813
_reflns_number_total 4034
_reflns_threshold_expression 'I > 2\s(I)'
_cod_data_source_file Inorganics-2019-7-41.cif
_cod_data_source_block fe0145_a
_cod_original_sg_symbol_H-M 'C 2/c'
_cod_database_code 1556683
_shelx_space_group_comment
;
The symmetry employed for this shelxl refinement is uniquely defined
by the following loop, which should always be used as a source of
symmetry information in preference to the above space-group names.
They are only intended as comments.
;

loop_
_space_group_symop_operation_xyz
'x, y, z'
'-x, y, -z+1/2'
'x+1/2, y+1/2, z'
'-x+1/2, y+1/2, -z+1/2'
'-x, -y, -z'
'x, -y, z-1/2'
'-x+1/2, -y+1/2, -z'
'x+1/2, -y+1/2, z-1/2'

loop_
_atom_site_label
_atom_site_type_symbol
_atom_site_fract_x
_atom_site_fract_y
_atom_site_fract_z
_atom_site_U_iso_or_equiv
_atom_site_adp_type
_atom_site_occupancy
_atom_site_site_symmetry_order
_atom_site_calc_flag
_atom_site_refinement_flags_posn
_atom_site_refinement_flags_adp
_atom_site_refinement_flags_occupancy
_atom_site_disorder_assembly
_atom_site_disorder_group
Sb1 Sb 0.29424(2) 0.05932(2) 0.51142(2) 0.01896(6) Uani 1 1 d . . . . .
B1 B 0.43669(11) 0.3368(4) 0.67128(15) 0.0252(6) Uani 1 1 d . U . . .
H1 H 0.448089 0.379442 0.728645 0.030 Uiso 1 1 calc R U . . .
C1 C 0.38185(8) 0.1435(3) 0.42678(12) 0.0181(4) Uani 1 1 d . U . . .
N1 N 0.34102(7) 0.0550(2) 0.41803(11) 0.0195(4) Uani 1 1 d . U . . .
Cl1 Cl 0.32045(2) -0.21304(7) 0.53928(4) 0.02893(14) Uani 1 1 d . . . . .
B3 B 0.47535(11) 0.3716(4) 0.60746(16) 0.0239(5) Uani 1 1 d . U . . .
H3 H 0.512181 0.436960 0.623251 0.029 Uiso 1 1 calc R U . . .
C3 C 0.36727(8) 0.1770(3) 0.56154(12) 0.0182(4) Uani 1 1 d . U . . .
Cl2 Cl 0.26964(2) 0.08139(9) 0.63223(4) 0.03367(16) Uani 1 1 d . . . . .
B2 B 0.46819(10) 0.1685(4) 0.63907(15) 0.0233(5) Uani 1 1 d . U . . .
H2 H 0.500050 0.102413 0.675274 0.028 Uiso 1 1 calc R U . . .
C2 C 0.40296(8) 0.2106(3) 0.50331(12) 0.0175(4) Uani 1 1 d . U . . .
N2 N 0.41045(8) 0.1845(3) 0.37925(11) 0.0220(4) Uani 1 1 d D U . . .
H2A H 0.4373(8) 0.236(3) 0.3994(15) 0.026 Uiso 1 1 d D U . . .
B4 B 0.41603(11) 0.4770(4) 0.59698(16) 0.0255(6) Uani 1 1 d . U . . .
H4 H 0.414100 0.610194 0.605897 0.031 Uiso 1 1 calc R U . . .
C4 C 0.39567(9) 0.2002(3) 0.29846(12) 0.0223(5) Uani 1 1 d . U . . .
H4A H 0.380854 0.096147 0.277227 0.027 Uiso 1 1 calc R U . . .
C5 C 0.44398(10) 0.2347(3) 0.27235(14) 0.0255(5) Uani 1 1 d . U . . .
H5A H 0.435826 0.242803 0.219633 0.038 Uiso 1 1 calc R U . . .
H5AB H 0.468021 0.146899 0.287533 0.038 Uiso 1 1 calc R U . . .
H5AC H 0.458810 0.336128 0.293289 0.038 Uiso 1 1 calc R U . . .
B5 B 0.37197(11) 0.3378(4) 0.62188(15) 0.0237(5) Uani 1 1 d . U . . .
H5 H 0.340726 0.379906 0.646650 0.028 Uiso 1 1 calc R U . . .
C6 C 0.35653(11) 0.3353(4) 0.27623(16) 0.0381(7) Uani 1 1 d . U . . .
H6A H 0.345139 0.337731 0.223580 0.057 Uiso 1 1 calc R U . . .
H6AB H 0.371775 0.439036 0.293332 0.057 Uiso 1 1 calc R U . . .
H6AC H 0.327790 0.315079 0.297658 0.057 Uiso 1 1 calc R U . . .
B6 B 0.40384(10) 0.1477(4) 0.64755(15) 0.0221(5) Uani 1 1 d . U . . .
H6 H 0.393074 0.067230 0.688873 0.026 Uiso 1 1 calc R U . . .
C9 C 0.26697(10) -0.0973(4) 0.34476(16) 0.0362(7) Uani 1 1 d . U . . .
H9A H 0.245456 -0.004128 0.347085 0.054 Uiso 1 1 calc R U . . .
H9AB H 0.266509 -0.169750 0.385192 0.054 Uiso 1 1 calc R U . . .
H9AC H 0.254493 -0.154609 0.299204 0.054 Uiso 1 1 calc R U . . .
B10 B 0.37022(10) 0.3747(3) 0.52792(15) 0.0207(5) Uani 1 1 d . U . . .
H10 H 0.338160 0.438796 0.491168 0.025 Uiso 1 1 calc R U . . .
B9 B 0.43437(10) 0.3953(3) 0.51916(15) 0.0222(5) Uani 1 1 d . U . . .
H9 H 0.444053 0.474351 0.476508 0.027 Uiso 1 1 calc R U . . .
C8 C 0.35642(11) -0.1843(4) 0.34607(17) 0.0355(6) Uani 1 1 d . U . . .
H8A H 0.344567 -0.242317 0.300570 0.053 Uiso 1 1 calc R U . . .
H8AB H 0.356324 -0.256867 0.386567 0.053 Uiso 1 1 calc R U . . .
H8AC H 0.390631 -0.145052 0.349119 0.053 Uiso 1 1 calc R U . . .
B8 B 0.46659(10) 0.2056(3) 0.54500(15) 0.0217(5) Uani 1 1 d . U . . .
H8 H 0.497036 0.163110 0.518717 0.026 Uiso 1 1 calc R U . . .
C7 C 0.32126(10) -0.0399(3) 0.34916(14) 0.0258(5) Uani 1 1 d . U . . .
H7A H 0.321244 0.031971 0.307032 0.031 Uiso 1 1 calc R U . . .
B7 B 0.42305(10) 0.0647(3) 0.57067(15) 0.0202(5) Uani 1 1 d . U . . .
H7 H 0.424912 -0.068337 0.561311 0.024 Uiso 1 1 calc R U . . .

loop_
_atom_site_aniso_label
_atom_site_aniso_U_11
_atom_site_aniso_U_22
_atom_site_aniso_U_33
_atom_site_aniso_U_23
_atom_site_aniso_U_13
_atom_site_aniso_U_12
Sb1 0.01610(9) 0.02068(9) 0.02182(9) 0.00158(6) 0.00790(6) 0.00204(6)
B1 0.0270(13) 0.0251(14) 0.0217(13) -0.0021(11) 0.0019(10) 0.0036(11)
C1 0.0188(10) 0.0184(11) 0.0186(10) 0.0003(9) 0.0076(8) 0.0015(9)
N1 0.0187(9) 0.0225(10) 0.0187(9) -0.0019(8) 0.0069(7) -0.0012(8)
Cl1 0.0245(3) 0.0195(3) 0.0442(4) 0.0065(3) 0.0109(3) 0.0004(2)
B3 0.0239(13) 0.0220(13) 0.0235(13) 0.0002(11) 0.0011(10) -0.0009(11)
C3 0.0189(10) 0.0192(11) 0.0177(10) 0.0017(9) 0.0069(8) 0.0028(9)
Cl2 0.0307(3) 0.0477(4) 0.0277(3) 0.0010(3) 0.0171(3) -0.0010(3)
B2 0.0235(12) 0.0237(13) 0.0216(13) 0.0006(11) 0.0031(10) 0.0026(11)
C2 0.0181(10) 0.0182(11) 0.0171(10) 0.0002(9) 0.0058(8) -0.0006(8)
N2 0.0198(9) 0.0297(11) 0.0171(9) -0.0013(9) 0.0057(7) -0.0052(9)
B4 0.0293(14) 0.0207(13) 0.0241(13) -0.0015(11) 0.0013(11) 0.0029(11)
C4 0.0252(11) 0.0269(13) 0.0165(11) 0.0006(10) 0.0085(9) -0.0011(10)
C5 0.0298(13) 0.0245(13) 0.0266(13) 0.0048(10) 0.0154(10) 0.0041(10)
B5 0.0266(13) 0.0248(14) 0.0196(12) -0.0013(11) 0.0049(10) 0.0060(11)
C6 0.0299(13) 0.0533(19) 0.0325(14) 0.0123(14) 0.0103(11) 0.0113(14)
B6 0.0241(12) 0.0247(13) 0.0180(12) 0.0029(10) 0.0060(10) 0.0059(11)
C9 0.0290(13) 0.0483(17) 0.0328(14) -0.0166(13) 0.0102(11) -0.0160(13)
B10 0.0239(12) 0.0160(12) 0.0213(12) -0.0011(10) 0.0033(10) 0.0004(10)
B9 0.0235(12) 0.0190(12) 0.0225(12) 0.0008(10) 0.0017(10) -0.0044(10)
C8 0.0396(15) 0.0309(15) 0.0388(15) -0.0152(13) 0.0150(12) -0.0065(12)
B8 0.0187(11) 0.0227(13) 0.0236(13) 0.0000(11) 0.0046(10) -0.0007(10)
C7 0.0259(12) 0.0302(13) 0.0224(12) -0.0094(10) 0.0079(10) -0.0084(10)
B7 0.0188(12) 0.0210(13) 0.0212(12) 0.0024(10) 0.0054(10) 0.0043(10)

loop_
_atom_type_symbol
_atom_type_description
_atom_type_scat_dispersion_real
_atom_type_scat_dispersion_imag
_atom_type_scat_source
C C 0.0033 0.0016 'International Tables Vol C Tables 4.2.6.8 and 6.1.1.4'
H H 0.0000 0.0000 'International Tables Vol C Tables 4.2.6.8 and 6.1.1.4'
N N 0.0061 0.0033 'International Tables Vol C Tables 4.2.6.8 and 6.1.1.4'
B B 0.0013 0.0007 'International Tables Vol C Tables 4.2.6.8 and 6.1.1.4'
Sb Sb -0.5866 1.5461 'International Tables Vol C Tables 4.2.6.8 and 6.1.1.4'
Cl Cl 0.1484 0.1585 'International Tables Vol C Tables 4.2.6.8 and 6.1.1.4'

loop_
_geom_angle_atom_site_label_1
_geom_angle_atom_site_label_2
_geom_angle_atom_site_label_3
_geom_angle
_geom_angle_site_symmetry_1
_geom_angle_site_symmetry_3
C3 Sb1 Cl1 97.25(7) . .
C3 Sb1 N1 75.44(8) . .
Cl1 Sb1 N1 88.11(5) . .
C3 Sb1 Cl2 88.75(7) . .
Cl1 Sb1 Cl2 89.74(3) . .
N1 Sb1 Cl2 163.63(5) . .
B5 B1 B3 107.7(2) . .
B5 B1 B6 60.24(16) . .
B3 B1 B6 107.7(2) . .
B5 B1 B4 59.94(16) . .
B3 B1 B4 59.99(16) . .
B6 B1 B4 108.23(19) . .
B5 B1 B2 108.1(2) . .
B3 B1 B2 60.09(16) . .
B6 B1 B2 59.79(16) . .
B4 B1 B2 108.4(2) . .
B5 B1 H1 121.7 . .
B3 B1 H1 122.0 . .
B6 B1 H1 121.8 . .
B4 B1 H1 121.5 . .
B2 B1 H1 121.6 . .
N1 C1 N2 130.8(2) . .
N1 C1 C2 116.4(2) . .
N2 C1 C2 112.8(2) . .
C1 N1 C7 121.5(2) . .
C1 N1 Sb1 118.40(16) . .
C7 N1 Sb1 119.98(15) . .
B8 B3 B9 60.53(16) . .
B8 B3 B1 108.2(2) . .
B9 B3 B1 108.1(2) . .
B8 B3 B4 108.5(2) . .
B9 B3 B4 59.77(16) . .
B1 B3 B4 60.32(16) . .
B8 B3 B2 59.99(16) . .
B9 B3 B2 108.6(2) . .
B1 B3 B2 60.30(16) . .
B4 B3 B2 108.8(2) . .
B8 B3 H3 121.5 . .
B9 B3 H3 121.6 . .
B1 B3 H3 121.6 . .
B4 B3 H3 121.4 . .
B2 B3 H3 121.2 . .
C2 C3 B6 110.84(18) . .
C2 C3 B5 110.18(19) . .
B6 C3 B5 62.95(16) . .
C2 C3 B7 61.77(14) . .
B6 C3 B7 62.17(15) . .
B5 C3 B7 114.12(19) . .
C2 C3 B10 61.31(14) . .
B6 C3 B10 114.10(19) . .
B5 C3 B10 61.74(16) . .
B7 C3 B10 114.60(18) . .
C2 C3 Sb1 113.17(15) . .
B6 C3 Sb1 127.56(16) . .
B5 C3 Sb1 122.65(15) . .
B7 C3 Sb1 118.65(16) . .
B10 C3 Sb1 111.23(14) . .
B7 B2 B8 60.47(16) . .
B7 B2 B6 59.95(15) . .
B8 B2 B6 107.56(19) . .
B7 B2 B3 108.30(19) . .
B8 B2 B3 59.57(16) . .
B6 B2 B3 107.39(19) . .
B7 B2 B1 108.28(19) . .
B8 B2 B1 107.3(2) . .
B6 B2 B1 59.92(16) . .
B3 B2 B1 59.61(17) . .
B7 B2 H2 121.2 . .
B8 B2 H2 122.1 . .
B6 B2 H2 122.1 . .
B3 B2 H2 122.0 . .
B1 B2 H2 121.9 . .
C1 C2 C3 114.86(18) . .
C1 C2 B8 122.70(19) . .
C3 C2 B8 111.76(18) . .
C1 C2 B9 122.81(19) . .
C3 C2 B9 111.88(18) . .
B8 C2 B9 62.77(15) . .
C1 C2 B10 115.50(18) . .
C3 C2 B10 62.46(15) . .
B8 C2 B10 114.55(18) . .
B9 C2 B10 62.15(16) . .
C1 C2 B7 115.22(19) . .
C3 C2 B7 61.95(14) . .
B8 C2 B7 62.51(15) . .
B9 C2 B7 114.81(18) . .
B10 C2 B7 115.72(18) . .
C1 N2 C4 129.7(2) . .
C1 N2 H2A 113(2) . .
C4 N2 H2A 115(2) . .
B9 B4 B10 60.11(16) . .
B9 B4 B5 107.6(2) . .
B10 B4 B5 59.90(16) . .
B9 B4 B3 59.87(16) . .
B10 B4 B3 107.8(2) . .
B5 B4 B3 107.2(2) . .
B9 B4 B1 107.7(2) . .
B10 B4 B1 107.7(2) . .
B5 B4 B1 59.59(16) . .
B3 B4 B1 59.69(16) . .
B9 B4 H4 121.8 . .
B10 B4 H4 121.7 . .
B5 B4 H4 122.2 . .
B3 B4 H4 122.1 . .
B1 B4 H4 122.0 . .
N2 C4 C6 110.5(2) . .
N2 C4 C5 107.3(2) . .
C6 C4 C5 111.6(2) . .
N2 C4 H4A 109.1 . .
C6 C4 H4A 109.1 . .
C5 C4 H4A 109.1 . .
C4 C5 H5A 109.5 . .
C4 C5 H5AB 109.5 . .
H5A C5 H5AB 109.5 . .
C4 C5 H5AC 109.5 . .
H5A C5 H5AC 109.5 . .
H5AB C5 H5AC 109.5 . .
C3 B5 B1 104.75(19) . .
C3 B5 B10 59.78(15) . .
B1 B5 B10 108.5(2) . .
C3 B5 B4 105.59(19) . .
B1 B5 B4 60.47(17) . .
B10 B5 B4 59.96(16) . .
C3 B5 B6 58.03(15) . .
B1 B5 B6 60.17(16) . .
B10 B5 B6 108.44(19) . .
B4 B5 B6 108.6(2) . .
C3 B5 H5 124.5 . .
B1 B5 H5 122.2 . .
B10 B5 H5 121.0 . .
B4 B5 H5 121.9 . .
B6 B5 H5 121.5 . .
C4 C6 H6A 109.5 . .
C4 C6 H6AB 109.5 . .
H6A C6 H6AB 109.5 . .
C4 C6 H6AC 109.5 . .
H6A C6 H6AC 109.5 . .
H6AB C6 H6AC 109.5 . .
C3 B6 B7 59.81(14) . .
C3 B6 B2 105.31(18) . .
B7 B6 B2 59.59(15) . .
C3 B6 B1 105.06(19) . .
B7 B6 B1 108.28(19) . .
B2 B6 B1 60.28(16) . .
C3 B6 B5 59.02(15) . .
B7 B6 B5 108.99(19) . .
B2 B6 B5 108.0(2) . .
B1 B6 B5 59.59(16) . .
C3 B6 H6 124.1 . .
B7 B6 H6 120.9 . .
B2 B6 H6 122.4 . .
B1 B6 H6 122.4 . .
B5 B6 H6 121.3 . .
C7 C9 H9A 109.5 . .
C7 C9 H9AB 109.5 . .
H9A C9 H9AB 109.5 . .
C7 C9 H9AC 109.5 . .
H9A C9 H9AC 109.5 . .
H9AB C9 H9AC 109.5 . .
C2 B10 C3 56.23(13) . .
C2 B10 B5 103.55(18) . .
C3 B10 B5 58.49(15) . .
C2 B10 B4 104.43(19) . .
C3 B10 B4 104.74(19) . .
B5 B10 B4 60.14(16) . .
C2 B10 B9 58.87(15) . .
C3 B10 B9 104.30(18) . .
B5 B10 B9 107.60(19) . .
B4 B10 B9 59.84(16) . .
C2 B10 H10 125.2 . .
C3 B10 H10 124.9 . .
B5 B10 H10 122.5 . .
B4 B10 H10 122.8 . .
B9 B10 H10 122.2 . .
C2 B9 B4 104.68(19) . .
C2 B9 B3 103.89(19) . .
B4 B9 B3 60.35(16) . .
C2 B9 B10 58.98(14) . .
B4 B9 B10 60.05(16) . .
B3 B9 B10 108.1(2) . .
C2 B9 B8 58.32(15) . .
B4 B9 B8 108.23(19) . .
B3 B9 B8 59.63(16) . .
B10 B9 B8 108.24(19) . .
C2 B9 H9 125.2 . .
B4 B9 H9 122.1 . .
B3 B9 H9 122.6 . .
B10 B9 H9 121.2 . .
B8 B9 H9 121.5 . .
C7 C8 H8A 109.5 . .
C7 C8 H8AB 109.5 . .
H8A C8 H8AB 109.5 . .
C7 C8 H8AC 109.5 . .
H8A C8 H8AC 109.5 . .
H8AB C8 H8AC 109.5 . .
C2 B8 B3 104.51(19) . .
C2 B8 B2 104.50(19) . .
B3 B8 B2 60.44(16) . .
C2 B8 B7 59.27(14) . .
B3 B8 B7 108.2(2) . .
B2 B8 B7 59.42(16) . .
C2 B8 B9 58.92(15) . .
B3 B8 B9 59.84(16) . .
B2 B8 B9 108.42(19) . .
B7 B8 B9 108.97(19) . .
C2 B8 H8 124.8 . .
B3 B8 H8 122.4 . .
B2 B8 H8 122.5 . .
B7 B8 H8 121.1 . .
B9 B8 H8 121.0 . .
N1 C7 C9 110.7(2) . .
N1 C7 C8 109.5(2) . .
C9 C7 C8 110.9(2) . .
N1 C7 H7A 108.5 . .
C9 C7 H7A 108.5 . .
C8 C7 H7A 108.5 . .
C2 B7 C3 56.28(13) . .
C2 B7 B2 104.21(19) . .
C3 B7 B2 104.62(19) . .
C2 B7 B6 103.20(18) . .
C3 B7 B6 58.03(14) . .
B2 B7 B6 60.46(16) . .
C2 B7 B8 58.21(15) . .
C3 B7 B8 103.79(19) . .
B2 B7 B8 60.11(16) . .
B6 B7 B8 107.7(2) . .
C2 B7 H7 125.5 . .
C3 B7 H7 125.1 . .
B2 B7 H7 122.6 . .
B6 B7 H7 122.6 . .
B8 B7 H7 122.4 . .

loop_
_geom_bond_atom_site_label_1
_geom_bond_atom_site_label_2
_geom_bond_distance
_geom_bond_site_symmetry_2
Sb1 C3 2.187(3) .
Sb1 Cl1 2.3477(11) .
Sb1 N1 2.370(2) .
Sb1 Cl2 2.4971(12) .
B1 B5 1.767(4) .
B1 B3 1.772(4) .
B1 B6 1.778(4) .
B1 B4 1.783(4) .
B1 B2 1.784(4) .
B1 H1 1.1000 .
C1 N1 1.289(3) .
C1 N2 1.341(3) .
C1 C2 1.513(3) .
N1 C7 1.489(3) .
B3 B8 1.765(4) .
B3 B9 1.769(4) .
B3 B4 1.777(4) .
B3 B2 1.780(4) .
B3 H3 1.1000 .
C3 C2 1.627(3) .
C3 B6 1.695(4) .
C3 B5 1.713(4) .
C3 B7 1.727(3) .
C3 B10 1.736(4) .
B2 B7 1.760(4) .
B2 B8 1.772(4) .
B2 B6 1.776(4) .
B2 H2 1.1000 .
C2 B8 1.704(4) .
C2 B9 1.715(4) .
C2 B10 1.717(4) .
C2 B7 1.724(4) .
N2 C4 1.474(3) .
N2 H2A 0.843(17) .
B4 B9 1.767(4) .
B4 B10 1.771(4) .
B4 B5 1.774(4) .
B4 H4 1.1000 .
C4 C6 1.510(4) .
C4 C5 1.511(3) .
C4 H4A 0.9800 .
C5 H5A 0.9600 .
C5 H5AB 0.9600 .
C5 H5AC 0.9600 .
B5 B10 1.769(4) .
B5 B6 1.779(4) .
B5 H5 1.1000 .
C6 H6A 0.9600 .
C6 H6AB 0.9600 .
C6 H6AC 0.9600 .
B6 B7 1.767(4) .
B6 H6 1.1000 .
C9 C7 1.512(4) .
C9 H9A 0.9600 .
C9 H9AB 0.9600 .
C9 H9AC 0.9600 .
B10 B9 1.772(4) .
B10 H10 1.1000 .
B9 B8 1.781(4) .
B9 H9 1.1000 .
C8 C7 1.516(4) .
C8 H8A 0.9600 .
C8 H8AB 0.9600 .
C8 H8AC 0.9600 .
B8 B7 1.779(4) .
B8 H8 1.1000 .
C7 H7A 0.9800 .
B7 H7 1.1000 .
